data_7006727
loop_
_publ_author_name
'Chmura, Amanda J.'
'Davidson, Matthew G.'
'Jones, Matthew D.'
'Lunn, Matthew D.'
'Mahon, Mary F.'

_publ_section_title
;
 Group 4 complexes of amine bis(phenolate)s and their application for
 the ring opening polymerisation of cyclic esters.
;
_journal_issue 7
_journal_name_full 'Dalton transactions (Cambridge, England : 2003)'
_journal_page_first 887
_journal_page_last 889
_journal_paper_doi 10.1039/b513345a
_journal_year 2006
_chemical_formula_moiety '2(C38 H46 Hf N2 O4), C6 H14, C7 '
_chemical_formula_sum 'C89 H106 Hf2 N4 O8'
_chemical_formula_weight 1716.76
_chemical_name_systematic
;
?
;
_space_group_IT_number 2
_symmetry_cell_setting triclinic
_symmetry_space_group_name_Hall '-P 1'
_symmetry_space_group_name_H-M 'P -1'
_atom_sites_solution_hydrogens geom
_atom_sites_solution_primary direct
_atom_sites_solution_secondary difmap
_audit_creation_method SHELXL-97
_cell_angle_alpha 97.3500(10)
_cell_angle_beta 96.4400(10)
_cell_angle_gamma 118.2500(10)
_cell_formula_units_Z 1
_cell_length_a 12.63600(10)
_cell_length_b 12.72600(10)
_cell_length_c 14.74600(10)
_cell_measurement_reflns_used 52791
_cell_measurement_temperature 150(2)
_cell_measurement_theta_max 30.51
_cell_measurement_theta_min 2.91
_cell_volume 2030.76(4)
_computing_cell_refinement 'HKL Scalepack (Otwinski & Minor, 1997)'
_computing_data_collection 'Collect (Nonius BV, 1997-2000)'
_computing_data_reduction 'HKL Denzo & Scalepack (Otwinski & Minor 1997)'
_computing_molecular_graphics 'Ortep-3 for Windows (Farrugia, 1997)'
_computing_publication_material 'WinGX publication routines (Farrugia, 1999)'
_computing_structure_refinement 'SHELXL-97 (Sheldrick, 1997)'
_computing_structure_solution
;
SIR97- Altomare A., Burla M.C., Camalli M., Cascarano G.L., Giacovazzo C. ,
Guagliardi A., Moliterni A.G.G., Polidori G.,Spagna R.
(1999) J. Appl. Cryst. 32, 115-119.
;
_diffrn_ambient_temperature 150(2)
_diffrn_measured_fraction_theta_full 0.986
_diffrn_measured_fraction_theta_max 0.986
_diffrn_measurement_device_type 'nonis kappa CCD'
_diffrn_measurement_method CCD
_diffrn_radiation_monochromator graphite
_diffrn_radiation_source 'fine-focus sealed tube'
_diffrn_radiation_type MoK\a
_diffrn_radiation_wavelength 0.71073
_diffrn_reflns_av_R_equivalents 0.0422
_diffrn_reflns_av_sigmaI/netI 0.0415
_diffrn_reflns_limit_h_max 18
_diffrn_reflns_limit_h_min -18
_diffrn_reflns_limit_k_max 17
_diffrn_reflns_limit_k_min -18
_diffrn_reflns_limit_l_max 21
_diffrn_reflns_limit_l_min -21
_diffrn_reflns_number 38403
_diffrn_reflns_theta_full 30.52
_diffrn_reflns_theta_max 30.52
_diffrn_reflns_theta_min 3.23
_exptl_absorpt_coefficient_mu 2.611
_exptl_absorpt_correction_type none
_exptl_crystal_colour colourless
_exptl_crystal_density_diffrn 1.404
_exptl_crystal_density_meas ?
_exptl_crystal_density_method .
_exptl_crystal_description diamond
_exptl_crystal_F_000 876
_exptl_crystal_size_max 0.20
_exptl_crystal_size_mid 0.15
_exptl_crystal_size_min 0.15
_refine_diff_density_max 0.968
_refine_diff_density_min -1.975
_refine_diff_density_rms 0.132
_refine_ls_extinction_method none
_refine_ls_goodness_of_fit_ref 1.057
_refine_ls_hydrogen_treatment constr
_refine_ls_matrix_type full
_refine_ls_number_parameters 481
_refine_ls_number_reflns 12228
_refine_ls_number_restraints 0
_refine_ls_restrained_S_all 1.057
_refine_ls_R_factor_all 0.0366
_refine_ls_R_factor_gt 0.0305
_refine_ls_shift/su_max 0.002
_refine_ls_shift/su_mean 0.000
_refine_ls_structure_factor_coef Fsqd
_refine_ls_weighting_details 'calc w=1/[\s^2^(Fo^2^)+(0.0321P)^2^+1.1974P] where P=(Fo^2^+2Fc^2^)/3'
_refine_ls_weighting_scheme calc
_refine_ls_wR_factor_gt 0.0687
_refine_ls_wR_factor_ref 0.0714
_reflns_number_gt 11048
_reflns_number_total 12228
_reflns_threshold_expression >2sigma(I)
_cod_data_source_file b513345a.txt
_cod_data_source_block Hf(1a)2
_cod_original_cell_volume 2030.69(3)
_cod_original_sg_symbol_H-M P-1
_cod_database_code 7006727

loop_
_symmetry_equiv_pos_as_xyz
'x, y, z'
'-x, -y, -z'

loop_
_atom_site_label
_atom_site_type_symbol
_atom_site_fract_x
_atom_site_fract_y
_atom_site_fract_z
_atom_site_U_iso_or_equiv
_atom_site_adp_type
_atom_site_occupancy
_atom_site_symmetry_multiplicity
_atom_site_calc_flag
_atom_site_refinement_flags
_atom_site_disorder_assembly
_atom_site_disorder_group
Hf1 Hf 0.209987(8) 0.242380(8) 0.252522(6) 0.02080(4) Uani 1 1 d . . .
O1 O 0.27925(16) 0.36466(15) 0.37281(11) 0.0254(4) Uani 1 1 d . . .
N1 N 0.24934(18) 0.41979(18) 0.19664(13) 0.0217(4) Uani 1 1 d . . .
C1 C 0.3001(2) 0.4761(2) 0.41075(16) 0.0229(4) Uani 1 1 d . . .
O2 O 0.16073(17) 0.16851(15) 0.11539(11) 0.0286(4) Uani 1 1 d . . .
N2 N 0.14426(19) 0.05158(18) 0.29628(14) 0.0237(4) Uani 1 1 d . . .
C2 C 0.2724(2) 0.5438(2) 0.35514(16) 0.0232(4) Uani 1 1 d . . .
O3 O 0.03987(16) 0.20036(16) 0.26673(12) 0.0278(4) Uani 1 1 d . . .
C3 C 0.3000(2) 0.6619(2) 0.39427(19) 0.0290(5) Uani 1 1 d . . .
H3 H 0.2819 0.7082 0.3559 0.035 Uiso 1 1 calc R . .
O4 O 0.36933(15) 0.24162(16) 0.25773(13) 0.0275(4) Uani 1 1 d . . .
C4 C 0.3532(2) 0.7133(2) 0.48762(19) 0.0319(6) Uani 1 1 d . . .
C5 C 0.3776(2) 0.6435(2) 0.54241(18) 0.0320(6) Uani 1 1 d . . .
H5 H 0.4133 0.6775 0.6066 0.038 Uiso 1 1 calc R . .
C6 C 0.3515(2) 0.5246(2) 0.50637(16) 0.0262(5) Uani 1 1 d . . .
C7 C 0.3775(3) 0.4504(3) 0.56718(18) 0.0341(6) Uani 1 1 d . . .
H7A H 0.4250 0.5021 0.6284 0.051 Uiso 1 1 calc R . .
H7B H 0.4246 0.4174 0.5380 0.051 Uiso 1 1 calc R . .
H7C H 0.3001 0.3831 0.5748 0.051 Uiso 1 1 calc R . .
C8 C 0.3816(3) 0.8413(3) 0.5283(2) 0.0476(8) Uani 1 1 d . . .
H8A H 0.4080 0.8922 0.4818 0.071 Uiso 1 1 calc R . .
H8B H 0.4471 0.8757 0.5838 0.071 Uiso 1 1 calc R . .
H8C H 0.3079 0.8390 0.5455 0.071 Uiso 1 1 calc R . .
C9 C 0.2042(2) 0.4892(2) 0.25599(16) 0.0250(5) Uani 1 1 d . . .
H9A H 0.2078 0.5558 0.2259 0.030 Uiso 1 1 calc R . .
H9B H 0.1170 0.4336 0.2566 0.030 Uiso 1 1 calc R . .
C10 C 0.3817(2) 0.4984(2) 0.19864(18) 0.0267(5) Uani 1 1 d . . .
H10A H 0.4100 0.4540 0.1579 0.040 Uiso 1 1 calc R . .
H10B H 0.4277 0.5207 0.2626 0.040 Uiso 1 1 calc R . .
H10C H 0.3949 0.5724 0.1768 0.040 Uiso 1 1 calc R . .
C11 C 0.1782(2) 0.3895(2) 0.09944(16) 0.0271(5) Uani 1 1 d . . .
H11A H 0.0899 0.3400 0.0998 0.033 Uiso 1 1 calc R . .
H11B H 0.1916 0.4663 0.0811 0.033 Uiso 1 1 calc R . .
C12 C 0.2105(2) 0.3215(2) 0.02708(16) 0.0250(5) Uani 1 1 d . . .
C13 C 0.2477(2) 0.3649(2) -0.05212(17) 0.0292(5) Uani 1 1 d . . .
H13 H 0.2600 0.4430 -0.0584 0.035 Uiso 1 1 calc R . .
C14 C 0.2674(2) 0.2960(2) -0.12227(17) 0.0309(5) Uani 1 1 d . . .
C15 C 0.2496(2) 0.1825(2) -0.11109(17) 0.0316(6) Uani 1 1 d . . .
H15 H 0.2625 0.1348 -0.1589 0.038 Uiso 1 1 calc R . .
C16 C 0.2135(2) 0.1357(2) -0.03215(17) 0.0290(5) Uani 1 1 d . . .
C17 C 0.1951(2) 0.2076(2) 0.03734(16) 0.0249(5) Uani 1 1 d . . .
C18 C 0.1899(3) 0.0105(3) -0.0228(2) 0.0421(7) Uani 1 1 d . . .
H18A H 0.2374 0.0159 0.0367 0.063 Uiso 1 1 calc R . .
H18B H 0.2146 -0.0237 -0.0743 0.063 Uiso 1 1 calc R . .
H18C H 0.1024 -0.0424 -0.0246 0.063 Uiso 1 1 calc R . .
C19 C 0.3005(3) 0.3412(3) -0.2107(2) 0.0435(7) Uani 1 1 d . . .
H19A H 0.3542 0.3129 -0.2341 0.065 Uiso 1 1 calc R . .
H19B H 0.3431 0.4305 -0.1973 0.065 Uiso 1 1 calc R . .
H19C H 0.2257 0.3094 -0.2579 0.065 Uiso 1 1 calc R . .
C20 C -0.0575(2) 0.1215(2) 0.29732(16) 0.0238(5) Uani 1 1 d . . .
C21 C -0.1682(2) 0.1222(2) 0.27977(17) 0.0272(5) Uani 1 1 d . . .
C22 C -0.2687(2) 0.0356(2) 0.31003(18) 0.0302(5) Uani 1 1 d . . .
H22 H -0.3446 0.0347 0.2979 0.036 Uiso 1 1 calc R . .
C23 C -0.2613(3) -0.0497(2) 0.35758(18) 0.0311(5) Uani 1 1 d . . .
C24 C -0.1492(2) -0.0459(2) 0.37564(17) 0.0291(5) Uani 1 1 d . . .
H24 H -0.1423 -0.1027 0.4083 0.035 Uiso 1 1 calc R . .
C25 C -0.0464(2) 0.0390(2) 0.34714(16) 0.0264(5) Uani 1 1 d . . .
C26 C -0.1755(3) 0.2170(2) 0.23275(19) 0.0321(5) Uani 1 1 d . . .
H26A H -0.2597 0.2027 0.2238 0.048 Uiso 1 1 calc R . .
H26B H -0.1517 0.2122 0.1720 0.048 Uiso 1 1 calc R . .
H26C H -0.1201 0.2982 0.2717 0.048 Uiso 1 1 calc R . .
C27 C -0.3727(3) -0.1410(3) 0.3890(2) 0.0427(7) Uani 1 1 d . . .
H27A H -0.3997 -0.0977 0.4321 0.064 Uiso 1 1 calc R . .
H27B H -0.3518 -0.1939 0.4207 0.064 Uiso 1 1 calc R . .
H27C H -0.4388 -0.1907 0.3347 0.064 Uiso 1 1 calc R . .
C28 C 0.0766(2) 0.0489(2) 0.37451(17) 0.0282(5) Uani 1 1 d . . .
H28A H 0.0651 -0.0211 0.4031 0.034 Uiso 1 1 calc R . .
H28B H 0.1285 0.1241 0.4228 0.034 Uiso 1 1 calc R . .
C29 C 0.0623(2) -0.0531(2) 0.21764(17) 0.0279(5) Uani 1 1 d . . .
H29A H 0.1086 -0.0558 0.1692 0.042 Uiso 1 1 calc R . .
H29B H -0.0063 -0.0431 0.1915 0.042 Uiso 1 1 calc R . .
H29C H 0.0308 -0.1293 0.2405 0.042 Uiso 1 1 calc R . .
C30 C 0.2517(2) 0.0377(2) 0.33332(18) 0.0300(5) Uani 1 1 d . . .
H30A H 0.3029 0.1041 0.3883 0.036 Uiso 1 1 calc R . .
H30B H 0.2209 -0.0406 0.3544 0.036 Uiso 1 1 calc R . .
C31 C 0.3299(2) 0.0406(2) 0.26355(19) 0.0294(5) Uani 1 1 d . . .
C32 C 0.3900(2) 0.1476(2) 0.22941(18) 0.0282(5) Uani 1 1 d . . .
C33 C 0.4684(2) 0.1568(2) 0.1672(2) 0.0319(5) Uani 1 1 d . . .
C34 C 0.4824(3) 0.0562(3) 0.1387(2) 0.0366(6) Uani 1 1 d . . .
H34 H 0.5350 0.0615 0.0961 0.044 Uiso 1 1 calc R . .
C35 C 0.4223(3) -0.0520(3) 0.1701(2) 0.0381(6) Uani 1 1 d . . .
C36 C 0.3470(3) -0.0576(2) 0.2330(2) 0.0346(6) Uani 1 1 d . . .
H36 H 0.3060 -0.1303 0.2559 0.041 Uiso 1 1 calc R . .
C37 C 0.4393(3) -0.1593(3) 0.1363(3) 0.0503(8) Uani 1 1 d . . .
H37A H 0.5173 -0.1303 0.1150 0.075 Uiso 1 1 calc R . .
H37B H 0.3719 -0.2159 0.0846 0.075 Uiso 1 1 calc R . .
H37C H 0.4399 -0.2013 0.1875 0.075 Uiso 1 1 calc R . .
C38 C 0.5333(3) 0.2731(3) 0.1324(2) 0.0442(7) Uani 1 1 d . . .
H38A H 0.4737 0.2819 0.0901 0.066 Uiso 1 1 calc R . .
H38B H 0.5951 0.2705 0.0989 0.066 Uiso 1 1 calc R . .
H38C H 0.5734 0.3426 0.1854 0.066 Uiso 1 1 calc R . .
C42 C -0.0076(3) 0.4367(3) 0.4929(2) 0.0450(7) Uani 1 1 d . . .
H42A H -0.0946 0.3767 0.4657 0.054 Uiso 1 1 calc R . .
H42B H 0.0418 0.4303 0.4471 0.054 Uiso 1 1 calc R . .
C43 C 0.0298(3) 0.4033(3) 0.5805(3) 0.0525(8) Uani 1 1 d . . .
H43A H -0.0195 0.4095 0.6264 0.063 Uiso 1 1 calc R . .
H43B H 0.1169 0.4627 0.6076 0.063 Uiso 1 1 calc R . .
C44 C 0.0131(4) 0.2753(3) 0.5640(4) 0.0736(13) Uani 1 1 d . . .
H44A H -0.0733 0.2157 0.5382 0.110 Uiso 1 1 calc R . .
H44B H 0.0383 0.2585 0.6233 0.110 Uiso 1 1 calc R . .
H44C H 0.0635 0.2692 0.5200 0.110 Uiso 1 1 calc R . .
C51 C 0.9880(10) 0.5406(10) 0.0784(7) 0.156(4) Uani 1 1 d . . 1
C52 C 0.9207(5) 0.4270(6) 0.0397(6) 0.097(2) Uani 1 1 d . A 1
C53 C 0.9166(11) 0.3591(10) -0.0482(13) 0.227(9) Uani 1 1 d . . 1
C57 C 1.015(2) 0.624(3) 0.1473(15) 0.223(15) Uani 0.50 1 d P . 1

loop_
_atom_site_aniso_label
_atom_site_aniso_U_11
_atom_site_aniso_U_22
_atom_site_aniso_U_33
_atom_site_aniso_U_23
_atom_site_aniso_U_13
_atom_site_aniso_U_12
Hf1 0.02354(5) 0.01812(5) 0.01896(5) 0.00372(3) 0.00078(3) 0.00965(4)
O1 0.0346(9) 0.0211(8) 0.0180(7) 0.0000(6) -0.0015(6) 0.0140(7)
N1 0.0262(10) 0.0213(9) 0.0196(9) 0.0041(7) 0.0040(7) 0.0135(8)
C1 0.0215(10) 0.0221(11) 0.0221(10) 0.0022(8) 0.0046(8) 0.0089(9)
O2 0.0387(10) 0.0235(8) 0.0170(7) 0.0017(6) 0.0018(7) 0.0115(8)
N2 0.0269(10) 0.0236(10) 0.0217(9) 0.0075(7) 0.0037(8) 0.0128(8)
C2 0.0251(11) 0.0232(11) 0.0220(10) 0.0031(8) 0.0065(8) 0.0124(9)
O3 0.0278(9) 0.0287(9) 0.0310(9) 0.0129(7) 0.0081(7) 0.0150(7)
C3 0.0321(13) 0.0230(12) 0.0347(13) 0.0051(9) 0.0118(10) 0.0150(10)
O4 0.0206(8) 0.0246(8) 0.0335(9) -0.0012(7) 0.0036(7) 0.0103(7)
C4 0.0309(13) 0.0246(12) 0.0370(14) -0.0018(10) 0.0126(11) 0.0119(10)
C5 0.0275(12) 0.0348(14) 0.0253(12) -0.0045(10) 0.0052(10) 0.0114(11)
C6 0.0218(11) 0.0329(13) 0.0201(10) 0.0015(9) 0.0054(8) 0.0113(10)
C7 0.0360(14) 0.0437(16) 0.0214(11) 0.0066(10) 0.0022(10) 0.0194(12)
C8 0.0511(19) 0.0310(15) 0.0519(19) -0.0088(13) 0.0132(15) 0.0168(14)
C9 0.0303(12) 0.0253(12) 0.0252(11) 0.0056(9) 0.0040(9) 0.0185(10)
C10 0.0259(12) 0.0249(12) 0.0281(12) 0.0061(9) 0.0043(9) 0.0117(10)
C11 0.0328(13) 0.0323(13) 0.0202(11) 0.0056(9) 0.0003(9) 0.0203(11)
C12 0.0266(11) 0.0291(12) 0.0191(10) 0.0039(8) -0.0003(8) 0.0150(10)
C13 0.0314(13) 0.0291(12) 0.0240(11) 0.0052(9) 0.0015(9) 0.0133(10)
C14 0.0250(12) 0.0340(13) 0.0228(11) 0.0030(9) 0.0038(9) 0.0068(10)
C15 0.0258(12) 0.0361(14) 0.0231(11) -0.0024(10) 0.0027(9) 0.0101(11)
C16 0.0294(12) 0.0265(12) 0.0230(11) -0.0021(9) -0.0032(9) 0.0109(10)
C17 0.0236(11) 0.0261(12) 0.0193(10) 0.0017(8) -0.0020(8) 0.0098(9)
C18 0.061(2) 0.0325(15) 0.0311(14) -0.0019(11) 0.0008(13) 0.0254(14)
C19 0.0447(17) 0.0418(16) 0.0278(13) 0.0056(11) 0.0126(12) 0.0078(13)
C20 0.0283(12) 0.0227(11) 0.0184(10) 0.0027(8) 0.0052(8) 0.0114(9)
C21 0.0302(12) 0.0254(12) 0.0250(11) 0.0007(9) 0.0053(9) 0.0141(10)
C22 0.0289(12) 0.0316(13) 0.0279(12) -0.0009(10) 0.0090(10) 0.0141(11)
C23 0.0356(14) 0.0285(13) 0.0252(12) 0.0019(9) 0.0138(10) 0.0119(11)
C24 0.0384(14) 0.0268(12) 0.0224(11) 0.0062(9) 0.0122(10) 0.0148(11)
C25 0.0321(12) 0.0258(12) 0.0225(11) 0.0048(9) 0.0060(9) 0.0152(10)
C26 0.0314(13) 0.0298(13) 0.0380(14) 0.0056(10) 0.0048(11) 0.0181(11)
C27 0.0422(16) 0.0401(16) 0.0413(16) 0.0099(12) 0.0222(13) 0.0134(13)
C28 0.0350(13) 0.0305(13) 0.0208(11) 0.0097(9) 0.0049(9) 0.0168(11)
C29 0.0315(12) 0.0235(11) 0.0273(12) 0.0042(9) 0.0042(10) 0.0130(10)
C30 0.0326(13) 0.0316(13) 0.0285(12) 0.0113(10) 0.0001(10) 0.0180(11)
C31 0.0271(12) 0.0279(12) 0.0337(13) 0.0050(10) -0.0009(10) 0.0158(10)
C32 0.0245(11) 0.0251(12) 0.0325(13) 0.0011(9) -0.0026(9) 0.0132(10)
C33 0.0260(12) 0.0290(13) 0.0388(14) 0.0045(10) 0.0031(10) 0.0135(10)
C34 0.0309(13) 0.0363(15) 0.0421(15) -0.0014(11) 0.0041(11) 0.0191(12)
C35 0.0325(14) 0.0302(14) 0.0499(17) -0.0033(12) -0.0042(12) 0.0197(12)
C36 0.0307(13) 0.0256(13) 0.0472(16) 0.0069(11) -0.0018(11) 0.0159(11)
C37 0.0458(18) 0.0379(17) 0.071(2) -0.0029(15) 0.0031(16) 0.0287(15)
C38 0.0402(16) 0.0398(16) 0.058(2) 0.0151(14) 0.0203(14) 0.0203(14)
C42 0.0386(16) 0.0439(17) 0.058(2) 0.0197(15) 0.0155(14) 0.0212(14)
C43 0.0493(19) 0.0474(19) 0.064(2) 0.0208(16) 0.0148(17) 0.0233(16)
C44 0.069(3) 0.042(2) 0.101(3) 0.024(2) -0.008(2) 0.0245(19)
C51 0.165(8) 0.168(8) 0.157(7) -0.043(6) -0.092(6) 0.145(7)
C52 0.059(3) 0.086(4) 0.152(6) 0.058(4) -0.015(3) 0.040(3)
C53 0.152(9) 0.122(7) 0.36(2) -0.005(11) -0.155(12) 0.085(7)
C57 0.24(2) 0.28(3) 0.190(18) -0.117(19) -0.137(18) 0.24(2)

loop_
_atom_type_symbol
_atom_type_description
_atom_type_scat_dispersion_real
_atom_type_scat_dispersion_imag
_atom_type_scat_source
C C 0.0033 0.0016 'International Tables Vol C Tables 4.2.6.8 and 6.1.1.4'
H H 0.0000 0.0000 'International Tables Vol C Tables 4.2.6.8 and 6.1.1.4'
O O 0.0106 0.0060 'International Tables Vol C Tables 4.2.6.8 and 6.1.1.4'
N N 0.0061 0.0033 'International Tables Vol C Tables 4.2.6.8 and 6.1.1.4'
Hf Hf -0.5830 6.1852 'International Tables Vol C Tables 4.2.6.8 and 6.1.1.4'

loop_
_geom_angle_atom_site_label_1
_geom_angle_atom_site_label_2
_geom_angle_atom_site_label_3
_geom_angle
_geom_angle_site_symmetry_1
_geom_angle_site_symmetry_3
_geom_angle_publ_flag
O1 Hf1 O3 90.72(7) . . ?
O1 Hf1 O2 161.59(7) . . ?
O3 Hf1 O2 94.05(8) . . ?
O1 Hf1 O4 90.24(7) . . ?
O3 Hf1 O4 162.42(8) . . ?
O2 Hf1 O4 90.53(8) . . ?
O1 Hf1 N1 79.96(7) . . ?
O3 Hf1 N1 94.31(7) . . ?
O2 Hf1 N1 81.95(7) . . ?
O4 Hf1 N1 103.14(7) . . ?
O1 Hf1 N2 104.92(7) . . ?
O3 Hf1 N2 79.99(7) . . ?
O2 Hf1 N2 93.43(7) . . ?
O4 Hf1 N2 82.80(7) . . ?
N1 Hf1 N2 172.44(6) . . ?
C1 O1 Hf1 141.77(15) . . ?
C10 N1 C11 109.52(19) . . ?
C10 N1 C9 109.70(18) . . ?
C11 N1 C9 105.65(18) . . ?
C10 N1 Hf1 111.77(14) . . ?
C11 N1 Hf1 111.36(14) . . ?
C9 N1 Hf1 108.64(14) . . ?
O1 C1 C2 119.9(2) . . ?
O1 C1 C6 119.8(2) . . ?
C2 C1 C6 120.3(2) . . ?
C17 O2 Hf1 135.70(15) . . ?
C29 N2 C30 108.95(19) . . ?
C29 N2 C28 109.48(19) . . ?
C30 N2 C28 107.20(18) . . ?
C29 N2 Hf1 112.46(14) . . ?
C30 N2 Hf1 111.10(15) . . ?
C28 N2 Hf1 107.49(14) . . ?
C1 C2 C3 119.4(2) . . ?
C1 C2 C9 121.5(2) . . ?
C3 C2 C9 118.9(2) . . ?
C20 O3 Hf1 143.05(16) . . ?
C4 C3 C2 121.6(2) . . ?
C4 C3 H3 119.2 . . ?
C2 C3 H3 119.2 . . ?
C32 O4 Hf1 129.57(15) . . ?
C3 C4 C5 118.1(2) . . ?
C3 C4 C8 120.5(3) . . ?
C5 C4 C8 121.4(3) . . ?
C4 C5 C6 122.3(2) . . ?
C4 C5 H5 118.8 . . ?
C6 C5 H5 118.8 . . ?
C5 C6 C1 118.1(2) . . ?
C5 C6 C7 121.4(2) . . ?
C1 C6 C7 120.5(2) . . ?
C6 C7 H7A 109.5 . . ?
C6 C7 H7B 109.5 . . ?
H7A C7 H7B 109.5 . . ?
C6 C7 H7C 109.5 . . ?
H7A C7 H7C 109.5 . . ?
H7B C7 H7C 109.5 . . ?
C4 C8 H8A 109.5 . . ?
C4 C8 H8B 109.5 . . ?
H8A C8 H8B 109.5 . . ?
C4 C8 H8C 109.5 . . ?
H8A C8 H8C 109.5 . . ?
H8B C8 H8C 109.5 . . ?
C2 C9 N1 116.11(19) . . ?
C2 C9 H9A 108.3 . . ?
N1 C9 H9A 108.3 . . ?
C2 C9 H9B 108.3 . . ?
N1 C9 H9B 108.3 . . ?
H9A C9 H9B 107.4 . . ?
N1 C10 H10A 109.5 . . ?
N1 C10 H10B 109.5 . . ?
H10A C10 H10B 109.5 . . ?
N1 C10 H10C 109.5 . . ?
H10A C10 H10C 109.5 . . ?
H10B C10 H10C 109.5 . . ?
C12 C11 N1 114.96(19) . . ?
C12 C11 H11A 108.5 . . ?
N1 C11 H11A 108.5 . . ?
C12 C11 H11B 108.5 . . ?
N1 C11 H11B 108.5 . . ?
H11A C11 H11B 107.5 . . ?
C13 C12 C17 119.4(2) . . ?
C13 C12 C11 121.9(2) . . ?
C17 C12 C11 118.5(2) . . ?
C14 C13 C12 121.2(2) . . ?
C14 C13 H13 119.4 . . ?
C12 C13 H13 119.4 . . ?
C15 C14 C13 118.2(2) . . ?
C15 C14 C19 121.1(3) . . ?
C13 C14 C19 120.6(3) . . ?
C14 C15 C16 122.6(2) . . ?
C14 C15 H15 118.7 . . ?
C16 C15 H15 118.7 . . ?
C15 C16 C17 117.7(2) . . ?
C15 C16 C18 121.9(2) . . ?
C17 C16 C18 120.4(2) . . ?
O2 C17 C12 118.3(2) . . ?
O2 C17 C16 120.9(2) . . ?
C12 C17 C16 120.8(2) . . ?
C16 C18 H18A 109.5 . . ?
C16 C18 H18B 109.5 . . ?
H18A C18 H18B 109.5 . . ?
C16 C18 H18C 109.5 . . ?
H18A C18 H18C 109.5 . . ?
H18B C18 H18C 109.5 . . ?
C14 C19 H19A 109.5 . . ?
C14 C19 H19B 109.5 . . ?
H19A C19 H19B 109.5 . . ?
C14 C19 H19C 109.5 . . ?
H19A C19 H19C 109.5 . . ?
H19B C19 H19C 109.5 . . ?
O3 C20 C21 120.1(2) . . ?
O3 C20 C25 119.1(2) . . ?
C21 C20 C25 120.8(2) . . ?
C22 C21 C20 118.2(2) . . ?
C22 C21 C26 121.8(2) . . ?
C20 C21 C26 120.0(2) . . ?
C21 C22 C23 122.2(3) . . ?
C21 C22 H22 118.9 . . ?
C23 C22 H22 118.9 . . ?
C24 C23 C22 118.0(2) . . ?
C24 C23 C27 121.9(3) . . ?
C22 C23 C27 120.0(3) . . ?
C23 C24 C25 121.8(2) . . ?
C23 C24 H24 119.1 . . ?
C25 C24 H24 119.1 . . ?
C24 C25 C20 118.9(2) . . ?
C24 C25 C28 121.0(2) . . ?
C20 C25 C28 120.0(2) . . ?
C21 C26 H26A 109.5 . . ?
C21 C26 H26B 109.5 . . ?
H26A C26 H26B 109.5 . . ?
C21 C26 H26C 109.5 . . ?
H26A C26 H26C 109.5 . . ?
H26B C26 H26C 109.5 . . ?
C23 C27 H27A 109.5 . . ?
C23 C27 H27B 109.5 . . ?
H27A C27 H27B 109.5 . . ?
C23 C27 H27C 109.5 . . ?
H27A C27 H27C 109.5 . . ?
H27B C27 H27C 109.5 . . ?
C25 C28 N2 115.44(19) . . ?
C25 C28 H28A 108.4 . . ?
N2 C28 H28A 108.4 . . ?
C25 C28 H28B 108.4 . . ?
N2 C28 H28B 108.4 . . ?
H28A C28 H28B 107.5 . . ?
N2 C29 H29A 109.5 . . ?
N2 C29 H29B 109.5 . . ?
H29A C29 H29B 109.5 . . ?
N2 C29 H29C 109.5 . . ?
H29A C29 H29C 109.5 . . ?
H29B C29 H29C 109.5 . . ?
C31 C30 N2 113.7(2) . . ?
C31 C30 H30A 108.8 . . ?
N2 C30 H30A 108.8 . . ?
C31 C30 H30B 108.8 . . ?
N2 C30 H30B 108.8 . . ?
H30A C30 H30B 107.7 . . ?
C36 C31 C32 119.2(3) . . ?
C36 C31 C30 122.6(2) . . ?
C32 C31 C30 118.2(2) . . ?
O4 C32 C33 121.1(2) . . ?
O4 C32 C31 118.5(2) . . ?
C33 C32 C31 120.4(2) . . ?
C34 C33 C32 118.2(3) . . ?
C34 C33 C38 122.2(3) . . ?
C32 C33 C38 119.6(2) . . ?
C33 C34 C35 122.6(3) . . ?
C33 C34 H34 118.7 . . ?
C35 C34 H34 118.7 . . ?
C36 C35 C34 117.9(2) . . ?
C36 C35 C37 121.5(3) . . ?
C34 C35 C37 120.7(3) . . ?
C35 C36 C31 121.7(3) . . ?
C35 C36 H36 119.2 . . ?
C31 C36 H36 119.2 . . ?
C35 C37 H37A 109.5 . . ?
C35 C37 H37B 109.5 . . ?
H37A C37 H37B 109.5 . . ?
C35 C37 H37C 109.5 . . ?
H37A C37 H37C 109.5 . . ?
H37B C37 H37C 109.5 . . ?
C33 C38 H38A 109.5 . . ?
C33 C38 H38B 109.5 . . ?
H38A C38 H38B 109.5 . . ?
C33 C38 H38C 109.5 . . ?
H38A C38 H38C 109.5 . . ?
H38B C38 H38C 109.5 . . ?
C43 C42 C42 114.3(4) . 2_566 ?
C43 C42 H42A 108.7 . . ?
C42 C42 H42A 108.7 2_566 . ?
C43 C42 H42B 108.7 . . ?
C42 C42 H42B 108.7 2_566 . ?
H42A C42 H42B 107.6 . . ?
C42 C43 C44 113.1(3) . . ?
C42 C43 H43A 109.0 . . ?
C44 C43 H43A 109.0 . . ?
C42 C43 H43B 109.0 . . ?
C44 C43 H43B 109.0 . . ?
H43A C43 H43B 107.8 . . ?
C43 C44 H44A 109.5 . . ?
C43 C44 H44B 109.5 . . ?
H44A C44 H44B 109.5 . . ?
C43 C44 H44C 109.5 . . ?
H44A C44 H44C 109.5 . . ?
H44B C44 H44C 109.5 . . ?
C57 C51 C52 147(3) . . ?
C57 C51 C53 81.1(19) . 2_765 ?
C52 C51 C53 131.5(12) . 2_765 ?
C51 C52 C53 131.1(9) . . ?
C52 C53 C51 97.4(9) . 2_765 ?
C52 C53 C57 142.3(15) . 2_765 ?
C51 C53 C57 44.9(11) 2_765 2_765 ?
C51 C57 C53 54.0(13) . 2_765 ?

loop_
_geom_bond_atom_site_label_1
_geom_bond_atom_site_label_2
_geom_bond_distance
_geom_bond_site_symmetry_2
_geom_bond_publ_flag
Hf1 O1 1.9974(15) . ?
Hf1 O3 1.9981(18) . ?
Hf1 O2 2.0093(16) . ?
Hf1 O4 2.0109(17) . ?
Hf1 N1 2.3514(19) . ?
Hf1 N2 2.369(2) . ?
O1 C1 1.343(3) . ?
N1 C10 1.482(3) . ?
N1 C11 1.501(3) . ?
N1 C9 1.504(3) . ?
C1 C2 1.392(3) . ?
C1 C6 1.408(3) . ?
O2 C17 1.347(3) . ?
N2 C29 1.490(3) . ?
N2 C30 1.502(3) . ?
N2 C28 1.506(3) . ?
C2 C3 1.397(3) . ?
C2 C9 1.501(3) . ?
O3 C20 1.340(3) . ?
C3 C4 1.386(4) . ?
C3 H3 0.9500 . ?
O4 C32 1.366(3) . ?
C4 C5 1.387(4) . ?
C4 C8 1.513(4) . ?
C5 C6 1.401(4) . ?
C5 H5 0.9500 . ?
C6 C7 1.500(4) . ?
C7 H7A 0.9800 . ?
C7 H7B 0.9800 . ?
C7 H7C 0.9800 . ?
C8 H8A 0.9800 . ?
C8 H8B 0.9800 . ?
C8 H8C 0.9800 . ?
C9 H9A 0.9900 . ?
C9 H9B 0.9900 . ?
C10 H10A 0.9800 . ?
C10 H10B 0.9800 . ?
C10 H10C 0.9800 . ?
C11 C12 1.500(3) . ?
C11 H11A 0.9900 . ?
C11 H11B 0.9900 . ?
C12 C13 1.390(3) . ?
C12 C17 1.398(3) . ?
C13 C14 1.390(4) . ?
C13 H13 0.9500 . ?
C14 C15 1.387(4) . ?
C14 C19 1.515(4) . ?
C15 C16 1.399(4) . ?
C15 H15 0.9500 . ?
C16 C17 1.399(3) . ?
C16 C18 1.505(4) . ?
C18 H18A 0.9800 . ?
C18 H18B 0.9800 . ?
C18 H18C 0.9800 . ?
C19 H19A 0.9800 . ?
C19 H19B 0.9800 . ?
C19 H19C 0.9800 . ?
C20 C21 1.398(4) . ?
C20 C25 1.405(3) . ?
C21 C22 1.398(4) . ?
C21 C26 1.501(4) . ?
C22 C23 1.398(4) . ?
C22 H22 0.9500 . ?
C23 C24 1.388(4) . ?
C23 C27 1.512(4) . ?
C24 C25 1.393(4) . ?
C24 H24 0.9500 . ?
C25 C28 1.502(4) . ?
C26 H26A 0.9800 . ?
C26 H26B 0.9800 . ?
C26 H26C 0.9800 . ?
C27 H27A 0.9800 . ?
C27 H27B 0.9800 . ?
C27 H27C 0.9800 . ?
C28 H28A 0.9900 . ?
C28 H28B 0.9900 . ?
C29 H29A 0.9800 . ?
C29 H29B 0.9800 . ?
C29 H29C 0.9800 . ?
C30 C31 1.497(4) . ?
C30 H30A 0.9900 . ?
C30 H30B 0.9900 . ?
C31 C36 1.394(4) . ?
C31 C32 1.403(4) . ?
C32 C33 1.399(4) . ?
C33 C34 1.393(4) . ?
C33 C38 1.506(4) . ?
C34 C35 1.392(4) . ?
C34 H34 0.9500 . ?
C35 C36 1.386(4) . ?
C35 C37 1.513(4) . ?
C36 H36 0.9500 . ?
C37 H37A 0.9800 . ?
C37 H37B 0.9800 . ?
C37 H37C 0.9800 . ?
C38 H38A 0.9800 . ?
C38 H38B 0.9800 . ?
C38 H38C 0.9800 . ?
C42 C43 1.505(5) . ?
C42 C42 1.513(6) 2_566 ?
C42 H42A 0.9900 . ?
C42 H42B 0.9900 . ?
C43 C44 1.524(5) . ?
C43 H43A 0.9900 . ?
C43 H43B 0.9900 . ?
C44 H44A 0.9800 . ?
C44 H44B 0.9800 . ?
C44 H44C 0.9800 . ?
C51 C57 1.260(18) . ?
C51 C52 1.286(9) . ?
C51 C53 1.446(18) 2_765 ?
C52 C53 1.444(18) . ?
C53 C51 1.446(18) 2_765 ?
C53 C57 1.77(3) 2_765 ?
C57 C53 1.77(3) 2_765 ?
